data_2236852
loop_
_publ_author_name
'Mulla, Karimulla'
'Zhao, Yuming'
'Dawe, Louise N.'

_publ_section_title
;
 1,2-Bis{4-[1-(anthracen-9-ylmethyl)-1<i>H</i>-1,2,3-triazol-4-yl]phenyl}-1,2-bis[4,5-bis(methylsulfanyl)-1,3-dithiol-2-ylidene]ethane
;
_journal_coeditor_code FB2271
_journal_issue 12
_journal_name_full 'Acta Crystallographica Section E'
_journal_page_first o3298
_journal_page_last o3299
_journal_paper_doi 10.1107/S1600536812045254
_journal_volume 68
_journal_year 2012
_chemical_formula_iupac 'C58 H44 N6 S8'
_chemical_formula_moiety 'C58 H44 N6 S8'
_chemical_formula_sum 'C58 H44 N6 S8'
_chemical_formula_weight 1081.47
_chemical_name_systematic
;
1,2-Bis{4-[1-(anthracen-9-ylmethyl)-1<i>H</i>-1,2,3-triazol-4-yl]phenyl}-
1,2-bis[4,5-bis(methylsulfanyl)-1,3-dithiol-2-ylidene]ethane
;
_space_group_IT_number 15
_symmetry_cell_setting monoclinic
_symmetry_space_group_name_Hall '-C 2yc'
_symmetry_space_group_name_H-M 'C 1 2/c 1'
_atom_sites_solution_hydrogens difmap
_atom_sites_solution_primary direct
_atom_sites_solution_secondary difmap
_audit_creation_method SHELXL-97
_cell_angle_alpha 90.00
_cell_angle_beta 98.846(7)
_cell_angle_gamma 90.00
_cell_formula_units_Z 4
_cell_length_a 15.906(4)
_cell_length_b 14.737(3)
_cell_length_c 21.570(5)
_cell_measurement_reflns_used 12368
_cell_measurement_temperature 168(2)
_cell_measurement_theta_max 27.6
_cell_measurement_theta_min 3.3
_cell_volume 4996(2)
_computing_cell_refinement '<i>CrystalClear-SM Expert</i> (Rigaku, 2009)'
_computing_data_collection '<i>CrystalClear-SM Expert</i> (Rigaku, 2009)'
_computing_data_reduction '<i>CrystalClear-SM Expert</i> (Rigaku, 2009)'
_computing_molecular_graphics '<i>Mercury</i> (Macrae <i>et al.</i>, 2006)'
_computing_publication_material
;
<i>OLEX2</i> (Dolomanov <i>et al.</i>, 2009), <i>publCIF</i> (Westrip,
2010)
and <i>PLATON</i> (Spek, 2009)
;
_computing_structure_refinement '<i>SHELXL97</i> (Sheldrick, 2008)'
_computing_structure_solution '<i>SHELXS97</i> (Sheldrick, 2008)'
_diffrn_ambient_temperature 168(2)
_diffrn_detector_area_resol_mean 14.63
_diffrn_measured_fraction_theta_full 0.997
_diffrn_measured_fraction_theta_max 0.997
_diffrn_measurement_device 'Eulerian 3 circle'
_diffrn_measurement_device_type 'Rigaku AFC8'
_diffrn_measurement_method \w
_diffrn_radiation_monochromator 'graphite - Rigaku SHINE'
_diffrn_radiation_source 'fine-focus sealed tube'
_diffrn_radiation_type MoK\a
_diffrn_radiation_wavelength 0.71075
_diffrn_reflns_av_R_equivalents 0.0586
_diffrn_reflns_av_sigmaI/netI 0.0457
_diffrn_reflns_limit_h_max 19
_diffrn_reflns_limit_h_min -19
_diffrn_reflns_limit_k_max 18
_diffrn_reflns_limit_k_min -18
_diffrn_reflns_limit_l_max 24
_diffrn_reflns_limit_l_min -27
_diffrn_reflns_number 24431
_diffrn_reflns_theta_full 26.50
_diffrn_reflns_theta_max 26.50
_diffrn_reflns_theta_min 3.27
_exptl_absorpt_coefficient_mu 0.406
_exptl_absorpt_correction_T_max 0.952
_exptl_absorpt_correction_T_min 0.765
_exptl_absorpt_correction_type multi-scan
_exptl_absorpt_process_details '(<i>REQAB</i>; Jacobson, 1998)'
_exptl_crystal_colour Yellow
_exptl_crystal_density_diffrn 1.438
_exptl_crystal_density_method 'not measured'
_exptl_crystal_description Prism
_exptl_crystal_F_000 2248
_exptl_crystal_size_max 0.27
_exptl_crystal_size_mid 0.23
_exptl_crystal_size_min 0.12
_refine_diff_density_max 0.701
_refine_diff_density_min -0.616
_refine_ls_extinction_method none
_refine_ls_goodness_of_fit_ref 1.057
_refine_ls_hydrogen_treatment constr
_refine_ls_matrix_type full
_refine_ls_number_constraints 97
_refine_ls_number_parameters 347
_refine_ls_number_reflns 5169
_refine_ls_number_restraints 3
_refine_ls_restrained_S_all 1.057
_refine_ls_R_factor_all 0.0729
_refine_ls_R_factor_gt 0.0576
_refine_ls_shift/su_max 0.000
_refine_ls_shift/su_mean 0.000
_refine_ls_structure_factor_coef Fsqd
_refine_ls_weighting_details 'calc w=1/[\s^2^(Fo^2^)+(0.0767P)^2^+8.5759P] where P=(Fo^2^+2Fc^2^)/3'
_refine_ls_weighting_scheme calc
_refine_ls_wR_factor_gt 0.1476
_refine_ls_wR_factor_ref 0.1597
_reflns_number_gt 4127
_reflns_number_total 5169
_reflns_threshold_expression I>2sigma(I)
_cod_data_source_file fb2271.cif
_cod_data_source_block I
_cod_original_sg_symbol_H-M 'C 2/c'
_cod_database_code 2236852
_cod_database_fobs_code 2236852

loop_
_symmetry_equiv_pos_as_xyz
'x, y, z'
'-x, y, -z+1/2'
'x+1/2, y+1/2, z'
'-x+1/2, y+1/2, -z+1/2'
'-x, -y, -z'
'x, -y, z-1/2'
'-x+1/2, -y+1/2, -z'
'x+1/2, -y+1/2, z-1/2'

loop_
_atom_site_type_symbol
_atom_site_label
_atom_site_fract_x
_atom_site_fract_y
_atom_site_fract_z
_atom_site_U_iso_or_equiv
_atom_site_adp_type
_atom_site_calc_flag
_atom_site_refinement_flags
_atom_site_occupancy
_atom_site_symmetry_multiplicity
_atom_site_disorder_assembly
_atom_site_disorder_group
S S1 0.21077(4) 0.55797(5) 0.29159(4) 0.0438(2) Uani d . 1 4 . .
S S2 0.08541(4) 0.49862(5) 0.18534(4) 0.0415(2) Uani d . 1 4 A .
S S3 0.35601(5) 0.46517(8) 0.24249(6) 0.0746(3) Uani d D 1 4 . .
S S4 0.21209(7) 0.41217(8) 0.11540(6) 0.0497(5) Uani d PD 0.809(5) 4 A 1
C C29 0.2002(4) 0.2963(3) 0.1414(3) 0.0846(19) Uani d PD 0.809(5) 4 A 1
H H29A 0.2504 0.2791 0.1714 0.127 Uiso calc PR 0.809(5) 4 A 1
H H29B 0.1943 0.2554 0.1052 0.127 Uiso calc PR 0.809(5) 4 A 1
H H29C 0.1493 0.2919 0.1618 0.127 Uiso calc PR 0.809(5) 4 A 1
S S4A 0.2162(5) 0.3602(6) 0.1509(3) 0.086(3) Uani d PD 0.191(5) 4 A 2
C C29A 0.1999(15) 0.4153(16) 0.0740(10) 0.073(6) Uani d PD 0.191(5) 4 A 2
H H29D 0.1510 0.4564 0.0711 0.109 Uiso calc PR 0.191(5) 4 A 2
H H29E 0.1891 0.3691 0.0411 0.109 Uiso calc PR 0.191(5) 4 A 2
H H29F 0.2508 0.4500 0.0687 0.109 Uiso calc PR 0.191(5) 4 A 2
N N1 0.11476(15) 1.01534(15) 0.50733(10) 0.0358(5) Uani d . 1 4 . .
N N2 0.1323(2) 0.95560(17) 0.55383(12) 0.0527(7) Uani d . 1 4 . .
N N3 0.1189(2) 0.87389(17) 0.52924(12) 0.0538(7) Uani d . 1 4 . .
C C1 0.10424(15) 0.56405(17) 0.25385(12) 0.0318(5) Uani d . 1 4 . .
C C2 0.24892(19) 0.4963(2) 0.23200(16) 0.0487(8) Uani d . 1 4 A .
C C3 0.1915(2) 0.4702(2) 0.18276(17) 0.0513(8) Uani d . 1 4 . .
C C4 0.04180(15) 0.61453(16) 0.27167(12) 0.0289(5) Uani d . 1 4 . .
C C5 0.05131(15) 0.67558(16) 0.32632(12) 0.0297(5) Uani d . 1 4 . .
C C6 0.11164(16) 0.66476(17) 0.38029(12) 0.0343(6) Uani d . 1 4 . .
H H6 0.1458 0.6115 0.3846 0.041 Uiso calc R 1 4 . .
C C7 0.12316(17) 0.72875(18) 0.42735(13) 0.0366(6) Uani d . 1 4 . .
H H7 0.1642 0.7188 0.4636 0.044 Uiso calc R 1 4 . .
C C8 0.07492(17) 0.80792(17) 0.42201(12) 0.0339(6) Uani d . 1 4 . .
C C9 0.01149(17) 0.81784(17) 0.37050(13) 0.0346(6) Uani d . 1 4 . .
H H9 -0.0235 0.8704 0.3671 0.041 Uiso calc R 1 4 . .
C C10 -0.00144(16) 0.75248(17) 0.32412(12) 0.0319(5) Uani d . 1 4 . .
H H10 -0.0467 0.7596 0.2902 0.038 Uiso calc R 1 4 . .
C C11 0.09216(17) 0.88302(18) 0.46645(12) 0.0360(6) Uani d . 1 4 . .
C C12 0.08963(17) 0.97300(18) 0.45269(13) 0.0371(6) Uani d . 1 4 . .
H H12 0.0734 1.0002 0.4127 0.045 Uiso calc R 1 4 . .
C C13 0.13241(18) 1.11193(18) 0.51750(14) 0.0390(6) Uani d . 1 4 . .
H H13A 0.1583 1.1224 0.5617 0.047 Uiso calc R 1 4 . .
H H13B 0.0787 1.1468 0.5092 0.047 Uiso calc R 1 4 . .
C C14 0.19234(17) 1.14373(17) 0.47421(12) 0.0336(6) Uani d . 1 4 . .
C C15 0.16101(18) 1.18757(18) 0.41722(13) 0.0383(6) Uani d . 1 4 . .
C C16 0.0730(2) 1.2060(2) 0.39650(16) 0.0506(8) Uani d . 1 4 . .
H H16 0.0316 1.1858 0.4207 0.061 Uiso calc R 1 4 . .
C C17 0.0483(3) 1.2525(3) 0.34189(19) 0.0704(11) Uani d . 1 4 . .
H H17 -0.0105 1.2639 0.3289 0.085 Uiso calc R 1 4 . .
C C18 0.1066(3) 1.2840(3) 0.30463(17) 0.0723(11) Uani d . 1 4 . .
H H18 0.0878 1.3185 0.2679 0.087 Uiso calc R 1 4 . .
C C19 0.1897(3) 1.2648(3) 0.32130(15) 0.0641(10) Uani d . 1 4 . .
H H19 0.2291 1.2845 0.2952 0.077 Uiso calc R 1 4 . .
C C20 0.2200(2) 1.2156(2) 0.37696(13) 0.0434(7) Uani d . 1 4 . .
C C21 0.3054(2) 1.1964(2) 0.39396(14) 0.0457(7) Uani d . 1 4 . .
H H21 0.3440 1.2136 0.3665 0.055 Uiso calc R 1 4 . .
C C22 0.33685(18) 1.15312(18) 0.44937(14) 0.0408(7) Uani d . 1 4 . .
C C23 0.4252(2) 1.1359(2) 0.46688(17) 0.0510(8) Uani d . 1 4 . .
H H23 0.4636 1.1531 0.4393 0.061 Uiso calc R 1 4 . .
C C24 0.4557(2) 1.0955(2) 0.5221(2) 0.0609(10) Uani d . 1 4 . .
H H24 0.5152 1.0864 0.5337 0.073 Uiso calc R 1 4 . .
C C25 0.3994(2) 1.0672(2) 0.56234(18) 0.0578(9) Uani d . 1 4 . .
H H25 0.4211 1.0381 0.6008 0.069 Uiso calc R 1 4 . .
C C26 0.3150(2) 1.08074(19) 0.54724(15) 0.0459(7) Uani d . 1 4 . .
H H26 0.2783 1.0599 0.5750 0.055 Uiso calc R 1 4 . .
C C27 0.27920(17) 1.12572(17) 0.49037(13) 0.0359(6) Uani d . 1 4 . .
C C28 0.40626(19) 0.5551(3) 0.29117(17) 0.0573(9) Uani d D 1 4 . .
H H28A 0.3965 0.6131 0.2689 0.086 Uiso calc R 1 4 . .
H H28B 0.4675 0.5435 0.3008 0.086 Uiso calc R 1 4 . .
H H28C 0.3821 0.5578 0.3303 0.086 Uiso calc R 1 4 . .

loop_
_atom_site_aniso_label
_atom_site_aniso_U_11
_atom_site_aniso_U_22
_atom_site_aniso_U_33
_atom_site_aniso_U_12
_atom_site_aniso_U_13
_atom_site_aniso_U_23
S1 0.0279(3) 0.0485(4) 0.0533(5) 0.0072(3) 0.0005(3) -0.0139(3)
S2 0.0340(4) 0.0417(4) 0.0479(4) 0.0033(3) 0.0030(3) -0.0147(3)
S3 0.0349(4) 0.0816(7) 0.1068(8) 0.0138(4) 0.0091(5) -0.0313(6)
S4 0.0565(7) 0.0525(8) 0.0425(9) 0.0104(5) 0.0157(5) -0.0084(7)
C29 0.121(5) 0.041(3) 0.106(4) -0.009(3) 0.061(4) -0.033(3)
S4A 0.108(5) 0.083(6) 0.070(5) 0.044(4) 0.023(3) -0.014(4)
C29A 0.085(16) 0.069(14) 0.067(16) 0.022(11) 0.020(13) 0.023(13)
N1 0.0426(12) 0.0321(11) 0.0351(12) -0.0097(10) 0.0138(10) -0.0043(9)
N2 0.082(2) 0.0406(14) 0.0353(14) -0.0204(13) 0.0083(13) -0.0019(11)
N3 0.084(2) 0.0374(13) 0.0388(14) -0.0203(13) 0.0053(13) 0.0008(11)
C1 0.0282(12) 0.0273(12) 0.0395(14) -0.0009(10) 0.0040(11) -0.0022(10)
C2 0.0343(14) 0.0473(17) 0.066(2) 0.0055(13) 0.0109(14) -0.0130(15)
C3 0.0421(16) 0.0500(18) 0.063(2) 0.0038(14) 0.0131(15) -0.0183(15)
C4 0.0271(12) 0.0248(11) 0.0347(13) -0.0013(9) 0.0046(10) 0.0015(10)
C5 0.0296(12) 0.0255(12) 0.0349(13) -0.0025(10) 0.0080(10) -0.0010(10)
C6 0.0341(13) 0.0277(12) 0.0413(15) 0.0017(10) 0.0068(11) 0.0019(11)
C7 0.0363(14) 0.0360(14) 0.0371(14) -0.0040(11) 0.0036(11) 0.0009(11)
C8 0.0383(14) 0.0285(12) 0.0371(14) -0.0082(11) 0.0127(11) -0.0016(11)
C9 0.0363(13) 0.0282(12) 0.0413(15) 0.0027(10) 0.0127(11) -0.0002(11)
C10 0.0301(12) 0.0320(13) 0.0348(13) 0.0002(10) 0.0085(10) -0.0002(11)
C11 0.0380(14) 0.0347(13) 0.0371(15) -0.0084(11) 0.0115(11) -0.0029(11)
C12 0.0422(15) 0.0350(14) 0.0353(14) -0.0058(12) 0.0095(12) -0.0019(11)
C13 0.0443(15) 0.0311(13) 0.0447(16) -0.0080(12) 0.0166(13) -0.0090(12)
C14 0.0378(13) 0.0269(12) 0.0377(14) -0.0062(10) 0.0104(11) -0.0053(11)
C15 0.0425(15) 0.0304(13) 0.0417(15) -0.0071(11) 0.0057(12) -0.0076(11)
C16 0.0450(17) 0.0441(17) 0.060(2) -0.0063(13) -0.0006(15) -0.0017(15)
C17 0.061(2) 0.067(2) 0.073(3) -0.0036(19) -0.023(2) 0.003(2)
C18 0.086(3) 0.078(3) 0.046(2) -0.015(2) -0.014(2) 0.0145(19)
C19 0.086(3) 0.065(2) 0.0386(18) -0.023(2) 0.0020(17) 0.0035(16)
C20 0.0565(18) 0.0392(15) 0.0349(15) -0.0153(13) 0.0080(13) -0.0058(12)
C21 0.0510(17) 0.0458(16) 0.0440(16) -0.0165(14) 0.0194(14) -0.0092(13)
C22 0.0410(15) 0.0325(13) 0.0512(17) -0.0075(12) 0.0143(13) -0.0109(13)
C23 0.0403(16) 0.0421(16) 0.074(2) -0.0066(13) 0.0198(16) -0.0111(16)
C24 0.0382(16) 0.0437(18) 0.099(3) 0.0002(14) 0.0030(18) -0.0094(19)
C25 0.0546(19) 0.0392(16) 0.074(2) 0.0006(15) -0.0084(17) 0.0083(16)
C26 0.0473(16) 0.0346(14) 0.0541(18) -0.0089(13) 0.0024(14) 0.0052(13)
C27 0.0383(14) 0.0261(12) 0.0444(15) -0.0062(11) 0.0096(12) -0.0051(11)
C28 0.0326(15) 0.079(2) 0.060(2) 0.0004(15) 0.0090(14) -0.0008(18)

loop_
_atom_type_symbol
_atom_type_description
_atom_type_scat_dispersion_real
_atom_type_scat_dispersion_imag
_atom_type_scat_source
C C 0.0033 0.0016 'International Tables Vol C Tables 4.2.6.8 and 6.1.1.4'
H H 0.0000 0.0000 'International Tables Vol C Tables 4.2.6.8 and 6.1.1.4'
N N 0.0061 0.0033 'International Tables Vol C Tables 4.2.6.8 and 6.1.1.4'
S S 0.1246 0.1234 'International Tables Vol C Tables 4.2.6.8 and 6.1.1.4'

loop_
_geom_angle_atom_site_label_1
_geom_angle_atom_site_label_2
_geom_angle_atom_site_label_3
_geom_angle_site_symmetry_3
_geom_angle
C2 S1 C1 . 95.96(14)
C3 S2 C1 . 96.79(14)
C2 S3 C28 . 102.65(15)
C3 S4 C29 . 99.2(2)
C3 S4A C29A . 86.5(9)
S4A C29A H29D . 109.5
S4A C29A H29E . 109.5
H29D C29A H29E . 109.5
S4A C29A H29F . 109.5
H29D C29A H29F . 109.5
H29E C29A H29F . 109.5
N2 N1 C12 . 110.8(2)
N2 N1 C13 . 121.2(2)
C12 N1 C13 . 127.6(2)
N3 N2 N1 . 107.3(2)
N2 N3 C11 . 108.4(2)
C4 C1 S2 . 120.55(19)
C4 C1 S1 . 126.5(2)
S2 C1 S1 . 112.87(14)
C3 C2 S3 . 123.9(2)
C3 C2 S1 . 117.1(2)
S3 C2 S1 . 118.77(19)
C2 C3 S2 . 116.6(2)
C2 C3 S4 . 126.9(2)
S2 C3 S4 . 116.51(19)
C2 C3 S4A . 113.0(3)
S2 C3 S4A . 119.3(3)
C1 C4 C5 . 125.3(2)
C1 C4 C4 2 116.4(2)
C5 C4 C4 2 118.0(2)
C6 C5 C10 . 116.7(2)
C6 C5 C4 . 124.7(2)
C10 C5 C4 . 118.6(2)
C7 C6 C5 . 122.1(2)
C7 C6 H6 . 118.9
C5 C6 H6 . 118.9
C6 C7 C8 . 120.3(3)
C6 C7 H7 . 119.9
C8 C7 H7 . 119.9
C9 C8 C7 . 118.5(2)
C9 C8 C11 . 119.0(2)
C7 C8 C11 . 122.3(3)
C10 C9 C8 . 121.0(2)
C10 C9 H9 . 119.5
C8 C9 H9 . 119.5
C9 C10 C5 . 121.1(2)
C9 C10 H10 . 119.5
C5 C10 H10 . 119.5
C12 C11 N3 . 107.9(2)
C12 C11 C8 . 126.8(3)
N3 C11 C8 . 125.1(2)
N1 C12 C11 . 105.5(2)
N1 C12 H12 . 127.2
C11 C12 H12 . 127.2
N1 C13 C14 . 109.6(2)
N1 C13 H13A . 109.8
C14 C13 H13A . 109.8
N1 C13 H13B . 109.8
C14 C13 H13B . 109.8
H13A C13 H13B . 108.2
C27 C14 C15 . 120.5(2)
C27 C14 C13 . 118.8(3)
C15 C14 C13 . 120.6(3)
C14 C15 C16 . 123.9(3)
C14 C15 C20 . 118.9(3)
C16 C15 C20 . 117.2(3)
C17 C16 C15 . 120.2(3)
C17 C16 H16 . 119.9
C15 C16 H16 . 119.9
C16 C17 C18 . 122.3(4)
C16 C17 H17 . 118.9
C18 C17 H17 . 118.9
C19 C18 C17 . 119.3(3)
C19 C18 H18 . 120.4
C17 C18 H18 . 120.4
C18 C19 C20 . 121.6(4)
C18 C19 H19 . 119.2
C20 C19 H19 . 119.2
C21 C20 C19 . 121.4(3)
C21 C20 C15 . 119.2(3)
C19 C20 C15 . 119.4(3)
C22 C21 C20 . 122.4(3)
C22 C21 H21 . 118.8
C20 C21 H21 . 118.8
C21 C22 C23 . 121.6(3)
C21 C22 C27 . 119.1(3)
C23 C22 C27 . 119.2(3)
C24 C23 C22 . 121.2(3)
C24 C23 H23 . 119.4
C22 C23 H23 . 119.4
C23 C24 C25 . 119.9(3)
C23 C24 H24 . 120.0
C25 C24 H24 . 120.0
C26 C25 C24 . 120.9(3)
C26 C25 H25 . 119.5
C24 C25 H25 . 119.5
C25 C26 C27 . 121.7(3)
C25 C26 H26 . 119.1
C27 C26 H26 . 119.1
C14 C27 C22 . 119.8(3)
C14 C27 C26 . 123.3(3)
C22 C27 C26 . 116.9(3)
S3 C28 H28A . 109.5
S3 C28 H28B . 109.5
H28A C28 H28B . 109.5
S3 C28 H28C . 109.5
H28A C28 H28C . 109.5
H28B C28 H28C . 109.5

loop_
_geom_bond_atom_site_label_1
_geom_bond_atom_site_label_2
_geom_bond_site_symmetry_2
_geom_bond_distance
S1 C2 . 1.757(3)
S1 C1 . 1.766(3)
S2 C3 . 1.747(3)
S2 C1 . 1.751(3)
S3 C2 . 1.745(3)
S3 C28 . 1.800(4)
S4 C3 . 1.760(3)
S4 C29 . 1.817(5)
C29 H29A . 0.9800
C29 H29B . 0.9800
C29 H29C . 0.9800
S4A C3 . 1.827(7)
S4A C29A . 1.829(16)
C29A H29D . 0.9800
C29A H29E . 0.9800
C29A H29F . 0.9800
N1 N2 . 1.332(3)
N1 C12 . 1.339(3)
N1 C13 . 1.461(3)
N2 N3 . 1.320(3)
N3 C11 . 1.362(4)
C1 C4 . 1.343(3)
C2 C3 . 1.347(5)
C4 C5 . 1.472(3)
C4 C4 2 1.503(5)
C5 C6 . 1.399(4)
C5 C10 . 1.406(3)
C6 C7 . 1.377(4)
C6 H6 . 0.9500
C7 C8 . 1.391(4)
C7 H7 . 0.9500
C8 C9 . 1.389(4)
C8 C11 . 1.462(4)
C9 C10 . 1.381(4)
C9 H9 . 0.9500
C10 H10 . 0.9500
C11 C12 . 1.358(4)
C12 H12 . 0.9500
C13 C14 . 1.508(4)
C13 H13A . 0.9900
C13 H13B . 0.9900
C14 C27 . 1.397(4)
C14 C15 . 1.410(4)
C15 C16 . 1.428(4)
C15 C20 . 1.434(4)
C16 C17 . 1.367(5)
C16 H16 . 0.9500
C17 C18 . 1.396(6)
C17 H17 . 0.9500
C18 C19 . 1.345(6)
C18 H18 . 0.9500
C19 C20 . 1.421(5)
C19 H19 . 0.9500
C20 C21 . 1.382(4)
C21 C22 . 1.379(4)
C21 H21 . 0.9500
C22 C23 . 1.421(4)
C22 C27 . 1.427(4)
C23 C24 . 1.353(5)
C23 H23 . 0.9500
C24 C25 . 1.403(5)
C24 H24 . 0.9500
C25 C26 . 1.346(4)
C25 H25 . 0.9500
C26 C27 . 1.433(4)
C26 H26 . 0.9500
C28 H28A . 0.9800
C28 H28B . 0.9800
C28 H28C . 0.9800

loop_
_geom_hbond_atom_site_label_D
_geom_hbond_atom_site_label_H
_geom_hbond_atom_site_label_A
_geom_hbond_site_symmetry_A
_geom_hbond_distance_DH
_geom_hbond_distance_HA
_geom_hbond_distance_DA
_geom_hbond_angle_DHA
_geom_hbond_publ_flag
C28 H28C N2 7_566 0.9800 2.55 3.495(5) 161 y
C25 H25 S2 8_566 0.9500 3.00 3.784(4) 141 y

loop_
_geom_torsion_atom_site_label_1
_geom_torsion_atom_site_label_2
_geom_torsion_atom_site_label_3
_geom_torsion_atom_site_label_4
_geom_torsion_site_symmetry_1
_geom_torsion_site_symmetry_4
_geom_torsion
C12 N1 N2 N3 . . 0.3(3)
C13 N1 N2 N3 . . -172.9(3)
N1 N2 N3 C11 . . -0.3(4)
C3 S2 C1 C4 . . 169.8(2)
C3 S2 C1 S1 . . -7.97(19)
C2 S1 C1 C4 . . -170.3(3)
C2 S1 C1 S2 . . 7.28(18)
C28 S3 C2 C3 . . 155.2(3)
C28 S3 C2 S1 . . -30.0(3)
C1 S1 C2 C3 . . -3.6(3)
C1 S1 C2 S3 . . -178.7(2)
S3 C2 C3 S2 . . 173.3(2)
S1 C2 C3 S2 . . -1.5(4)
S3 C2 C3 S4 . . -7.9(5)
S1 C2 C3 S4 . . 177.2(2)
S3 C2 C3 S4A . . 29.4(5)
S1 C2 C3 S4A . . -145.4(4)
C1 S2 C3 C2 . . 5.9(3)
C1 S2 C3 S4 . . -173.1(2)
C1 S2 C3 S4A . . 147.4(4)
C29 S4 C3 C2 . . 91.4(4)
C29 S4 C3 S2 . . -89.8(3)
C29 S4 C3 S4A . . 14.2(5)
C29A S4A C3 C2 . . -130.5(9)
C29A S4A C3 S2 . . 86.7(9)
C29A S4A C3 S4 . . -8.5(8)
S2 C1 C4 C5 . . -176.68(19)
S1 C1 C4 C5 . . 0.7(4)
S2 C1 C4 C4 . 2 -2.8(3)
S1 C1 C4 C4 . 2 174.61(18)
C1 C4 C5 C6 . . -27.2(4)
C4 C4 C5 C6 2 . 159.0(2)
C1 C4 C5 C10 . . 150.5(3)
C4 C4 C5 C10 2 . -23.3(3)
C10 C5 C6 C7 . . -4.2(4)
C4 C5 C6 C7 . . 173.5(2)
C5 C6 C7 C8 . . -0.8(4)
C6 C7 C8 C9 . . 4.3(4)
C6 C7 C8 C11 . . -171.8(2)
C7 C8 C9 C10 . . -2.6(4)
C11 C8 C9 C10 . . 173.6(2)
C8 C9 C10 C5 . . -2.5(4)
C6 C5 C10 C9 . . 5.8(4)
C4 C5 C10 C9 . . -172.0(2)
N2 N3 C11 C12 . . 0.2(4)
N2 N3 C11 C8 . . 176.6(3)
C9 C8 C11 C12 . . -36.6(4)
C7 C8 C11 C12 . . 139.4(3)
C9 C8 C11 N3 . . 147.6(3)
C7 C8 C11 N3 . . -36.3(4)
N2 N1 C12 C11 . . -0.2(3)
C13 N1 C12 C11 . . 172.5(3)
N3 C11 C12 N1 . . 0.0(3)
C8 C11 C12 N1 . . -176.4(3)
N2 N1 C13 C14 . . 121.3(3)
C12 N1 C13 C14 . . -50.6(4)
N1 C13 C14 C27 . . -79.6(3)
N1 C13 C14 C15 . . 97.9(3)
C27 C14 C15 C16 . . 178.1(3)
C13 C14 C15 C16 . . 0.7(4)
C27 C14 C15 C20 . . -1.7(4)
C13 C14 C15 C20 . . -179.1(2)
C14 C15 C16 C17 . . 177.0(3)
C20 C15 C16 C17 . . -3.2(4)
C15 C16 C17 C18 . . -0.2(6)
C16 C17 C18 C19 . . 2.9(6)
C17 C18 C19 C20 . . -2.0(6)
C18 C19 C20 C21 . . -179.8(3)
C18 C19 C20 C15 . . -1.5(5)
C14 C15 C20 C21 . . 2.1(4)
C16 C15 C20 C21 . . -177.7(3)
C14 C15 C20 C19 . . -176.2(3)
C16 C15 C20 C19 . . 4.0(4)
C19 C20 C21 C22 . . 176.5(3)
C15 C20 C21 C22 . . -1.8(4)
C20 C21 C22 C23 . . -178.4(3)
C20 C21 C22 C27 . . 1.0(4)
C21 C22 C23 C24 . . 178.2(3)
C27 C22 C23 C24 . . -1.2(4)
C22 C23 C24 C25 . . 2.1(5)
C23 C24 C25 C26 . . -0.9(5)
C24 C25 C26 C27 . . -1.1(5)
C15 C14 C27 C22 . . 1.0(4)
C13 C14 C27 C22 . . 178.4(2)
C15 C14 C27 C26 . . -179.4(2)
C13 C14 C27 C26 . . -2.0(4)
C21 C22 C27 C14 . . -0.6(4)
C23 C22 C27 C14 . . 178.8(2)
C21 C22 C27 C26 . . 179.8(3)
C23 C22 C27 C26 . . -0.8(4)
C25 C26 C27 C14 . . -177.7(3)
C25 C26 C27 C22 . . 1.9(4)
